data_4060119
_journal_name_full Organometallics
_journal_paper_doi 10.1021/om049221u
_journal_year 2005
_chemical_formula_sum 'C30 H28 Au2 N8 S4'
_chemical_formula_weight 1022.78
_space_group_IT_number 2
_symmetry_cell_setting triclinic
_symmetry_space_group_name_Hall '-P 1'
_symmetry_space_group_name_H-M 'P -1'
_atom_sites_solution_hydrogens geom
_atom_sites_solution_primary direct
_atom_sites_solution_secondary difmap
_cell_angle_alpha 95.481(11)
_cell_angle_beta 105.316(11)
_cell_angle_gamma 110.129(12)
_cell_formula_units_Z 1
_cell_length_a 9.1783(14)
_cell_length_b 9.8635(14)
_cell_length_c 10.5872(15)
_cell_measurement_reflns_used 26
_cell_measurement_temperature 293(2)
_cell_measurement_theta_max 15.01
_cell_measurement_theta_min 6.22
_cell_volume 849.4(2)
_diffrn_ambient_temperature 293(2)
_diffrn_measurement_device 'Siemens P4'
_diffrn_measurement_method '2\q/\w scans'
_diffrn_radiation_monochromator graphite
_diffrn_radiation_source 'fine-focus sealed tube'
_diffrn_radiation_type MoK\a
_diffrn_radiation_wavelength 0.71073
_diffrn_reflns_av_R_equivalents 0.0172
_diffrn_reflns_av_sigmaI/netI 0.0272
_diffrn_reflns_limit_h_max 10
_diffrn_reflns_limit_h_min 0
_diffrn_reflns_limit_k_max 10
_diffrn_reflns_limit_k_min -11
_diffrn_reflns_limit_l_max 12
_diffrn_reflns_limit_l_min -12
_diffrn_reflns_number 3158
_diffrn_reflns_theta_max 24.99
_diffrn_reflns_theta_min 2.04
_diffrn_standards_decay_% 7.23
_diffrn_standards_interval_count 97
_diffrn_standards_interval_time ?
_diffrn_standards_number 3
_exptl_absorpt_coefficient_mu 8.906
_exptl_absorpt_correction_T_max 0.9755
_exptl_absorpt_correction_T_min 0.3655
_exptl_absorpt_correction_type empirical
_exptl_crystal_colour Orange
_exptl_crystal_density_diffrn 2.000
_exptl_crystal_density_meas ?
_exptl_crystal_density_method ?
_exptl_crystal_description ?
_exptl_crystal_F_000 486
_exptl_crystal_size_max .2
_exptl_crystal_size_mid .38
_exptl_crystal_size_min .75
_refine_ls_extinction_coef ?
_refine_ls_extinction_method none
_refine_ls_goodness_of_fit_all 1.095
_refine_ls_goodness_of_fit_obs 1.136
_refine_ls_hydrogen_treatment ?
_refine_ls_matrix_type full
_refine_ls_number_parameters 258
_refine_ls_number_reflns 2959
_refine_ls_number_restraints 0
_refine_ls_restrained_S_all 1.095
_refine_ls_restrained_S_obs 1.136
_refine_ls_R_factor_all 0.0558
_refine_ls_R_factor_obs 0.0388
_refine_ls_shift/esd_max -0.385
_refine_ls_shift/esd_mean 0.018
_refine_ls_structure_factor_coef Fsqd
_refine_ls_weighting_details 'w=1/[\s^2^(Fo^2^)+(0.0706P)^2^+0.0000P] where P=(Fo^2^+2Fc^2^)/3'
_refine_ls_weighting_scheme calc
_refine_ls_wR_factor_all 0.1101
_refine_ls_wR_factor_obs 0.0966
_reflns_number_observed 2187
_reflns_number_total 2959
_reflns_observed_criterion >2sigma(I)
_cod_depositor_comments
;
The following automatic conversions were performed:
'_symmetry_cell_setting' value 'Triclinic' changed to 'triclinic'
according to '/home/saulius/struct/CIF-dictionaries/cif_core.dic'
dictionary named 'cif_core.dic' version 2.4.1 from 2010-06-29.

Automatic conversion script
Id: cif_fix_enum 1527 2010-12-29 10:47:43Z saulius 

The following automatic conversions were performed:

'_refine_ls_weighting_scheme' value 'calc
w=1/[\s^2^(Fo^2^)+(0.0706P)^2^+0.0000P] where P=(Fo^2^+2Fc^2^)/3' was
changed to 'calc'. New tag '_refine_ls_weighting_details' was
created. The value of the new tag was set to
'w=1/[\s^2^(Fo^2^)+(0.0706P)^2^+0.0000P] where P=(Fo^2^+2Fc^2^)/3'.

Automatic conversion script
Id: cif_fix_values 3143 2015-03-26 13:38:13Z robertas 
;
_cod_original_sg_symbol_H-M P-1
_cod_database_code 4060119

loop_
_symmetry_equiv_pos_as_xyz
'x, y, z'
'-x, -y, -z'

loop_
_atom_site_aniso_label
_atom_site_aniso_U_11
_atom_site_aniso_U_22
_atom_site_aniso_U_33
_atom_site_aniso_U_23
_atom_site_aniso_U_13
_atom_site_aniso_U_12
Au1 0.0585(3) 0.0700(3) 0.0484(3) 0.0281(2) 0.0181(2) 0.0329(2)
Au2 0.0714(3) 0.0482(3) 0.0410(3) 0.0086(2) 0.0179(2) 0.0210(2)
S2 0.0726(14) 0.0750(14) 0.0549(13) 0.0265(11) 0.0265(11) 0.0251(11)
S1 0.0788(14) 0.0737(14) 0.0617(13) 0.0301(11) 0.0325(12) 0.0303(11)
N1 0.055(4) 0.079(5) 0.059(4) 0.033(4) 0.027(3) 0.032(4)
C14 0.082(6) 0.053(5) 0.060(6) 0.026(4) 0.027(5) 0.017(4)
C13 0.074(5) 0.053(4) 0.050(5) 0.016(4) 0.022(4) 0.023(4)
C1 0.057(4) 0.057(4) 0.047(4) 0.017(4) 0.019(4) 0.026(4)
N2 0.046(3) 0.058(4) 0.049(4) 0.019(3) 0.019(3) 0.019(3)
C6 0.071(5) 0.058(4) 0.049(5) 0.024(4) 0.025(4) 0.025(4)
C2 0.060(4) 0.058(4) 0.044(4) 0.018(4) 0.017(4) 0.027(4)
C15 0.067(5) 0.076(6) 0.069(6) 0.027(5) 0.032(5) 0.031(5)
C3 0.060(5) 0.079(6) 0.068(6) 0.031(5) 0.021(5) 0.036(5)
C5 0.095(7) 0.073(6) 0.042(5) 0.025(4) 0.020(5) 0.033(5)
C4 0.077(6) 0.083(6) 0.049(5) 0.024(4) 0.011(4) 0.040(5)
C7 0.053(4) 0.048(4) 0.039(4) 0.012(3) 0.017(3) 0.019(3)
C12 0.069(5) 0.047(4) 0.055(5) 0.013(4) 0.025(4) 0.018(4)
C8 0.066(5) 0.076(6) 0.064(6) 0.019(5) 0.030(5) 0.029(5)
C10 0.054(5) 0.081(6) 0.072(7) 0.034(5) 0.014(5) 0.026(4)
N4 0.087(6) 0.127(7) 0.092(7) 0.071(6) 0.046(5) 0.056(5)
N3 0.073(5) 0.106(7) 0.112(8) 0.058(6) 0.036(5) 0.023(5)
C11 0.080(8) 0.127(11) 0.125(12) 0.046(9) 0.054(9) 0.063(8)
C9 0.099(9) 0.067(7) 0.129(12) -0.008(7) 0.025(8) 0.028(6)

loop_
_atom_site_label
_atom_site_type_symbol
_atom_site_fract_x
_atom_site_fract_y
_atom_site_fract_z
_atom_site_U_iso_or_equiv
_atom_site_thermal_displace_type
_atom_site_occupancy
_atom_site_calc_flag
_atom_site_refinement_flags
_atom_site_disorder_group
Au1 Au 0.0000 0.0000 0.0000 0.0553(2) Uani 1 d S .
Au2 Au 0.0000 -0.5000 0.0000 0.0541(2) Uani 1 d S .
S2 S -0.0101(3) -0.6288(3) 0.1701(2) 0.0661(6) Uani 1 d . .
S1 S 0.2689(3) -0.4709(3) 0.0327(2) 0.0678(6) Uani 1 d . .
N1 N 0.2153(8) -0.1128(8) 0.1886(7) 0.059(2) Uani 1 d . .
C14 C 0.4679(12) -0.5451(9) 0.2202(9) 0.065(2) Uani 1 d . .
C13 C 0.1876(11) -0.6214(9) 0.2244(9) 0.059(2) Uani 1 d . .
C1 C 0.0718(10) -0.0995(8) 0.1467(8) 0.051(2) Uani 1 d . .
N2 N -0.0120(7) -0.1620(7) 0.2297(6) 0.0501(15) Uani 1 d . .
C6 C 0.0463(10) -0.2877(8) 0.4236(8) 0.057(2) Uani 1 d . .
H6A H -0.0671(73) -0.3103(65) 0.4344(63) 0.017(16) Uiso 0.80 d P .
C2 C 0.2277(10) -0.1826(9) 0.2975(8) 0.052(2) Uani 1 d . .
C15 C 0.2265(12) -0.6909(11) 0.3349(10) 0.066(2) Uani 1 d . .
C3 C 0.3482(12) -0.2224(10) 0.3726(10) 0.065(2) Uani 1 d . .
H3A H 0.4380(130) -0.1851(116) 0.3593(119) 0.089(40) Uiso 0.80 d P .
C5 C 0.1692(12) -0.3247(10) 0.4975(9) 0.069(2) Uani 1 d . .
H5A H 0.1485(119) -0.3725(109) 0.5598(117) 0.067(31) Uiso 0.80 d P .
C4 C 0.3160(12) -0.2950(11) 0.4745(9) 0.068(2) Uani 1 d . .
H4A H 0.3917(106) -0.3236(93) 0.5085(95) 0.051(27) Uiso 0.80 d P .
C7 C 0.0796(9) -0.2135(7) 0.3200(7) 0.046(2) Uani 1 d . .
C12 C 0.3049(11) -0.5543(9) 0.1687(9) 0.057(2) Uani 1 d . .
C8 C 0.3432(12) -0.0671(11) 0.1221(11) 0.066(2) Uani 1 d . .
H8A H 0.3897(122) -0.1536(115) 0.1057(109) 0.082(33) Uiso 0.80 d P .
C10 C -0.1795(10) -0.1722(11) 0.2176(11) 0.069(2) Uani 1 d . .
H10A H -0.2309(113) -0.2697(108) 0.2452(101) 0.076(31) Uiso 0.80 d P .
H10B H -0.2367(84) -0.1879(77) 0.1364(77) 0.027(20) Uiso 0.80 d P .
N4 N 0.2521(11) -0.7469(10) 0.4196(9) 0.090(3) Uani 1 d . .
N3 N 0.6010(11) -0.5344(9) 0.2624(10) 0.096(3) Uani 1 d . .
C11 C -0.1791(17) -0.0459(18) 0.3047(18) 0.098(4) Uani 1 d . .
H11A H -0.2887(176) -0.0594(137) 0.3104(132) 0.116(48) Uiso 0.80 d P .
H11B H -0.1243(120) 0.0341(108) 0.2778(107) 0.069(35) Uiso 0.80 d P .
H11C H -0.1262(204) -0.0538(208) 0.3705(186) 0.153(87) Uiso 0.80 d P .
C9 C 0.4533(16) 0.0839(13) 0.1817(16) 0.104(4) Uani 1 d . .
H9A H 0.4425(91) 0.0012(88) 0.0861(80) 0.028(19) Uiso 0.80 d P .
H9B H 0.4917(114) 0.1107(112) 0.2879(103) 0.073(33) Uiso 0.80 d P .
H9C H 0.4094(105) 0.1437(99) 0.1824(99) 0.052(29) Uiso 0.80 d P .
H8B H 0.3113(109) -0.0763(99) 0.0252(96) 0.083(29) Uiso 1 d . .
